data_1529321
loop_
_publ_author_name
'Barker, Emily C.'
'Goh, Ching Yong'
'Jones, Franca'
'Mocerino, Mauro'
'Skelton, Brian W.'
'Becker, Thomas'
'Ogden, Mark I.'

_publ_section_title
;
 Investigating hydrogel formation using in situ variable-temperature
 scanning probe microscopy
;
_journal_issue 11
_journal_name_full 'Chem. Sci.'
_journal_page_first 6133
_journal_paper_doi 10.1039/C5SC02196K
_journal_volume 6
_journal_year 2015
_chemical_absolute_configuration ad
_chemical_formula_moiety 'C52 H60 N4 O12, C4 H8 O'
_chemical_formula_sum 'C56 H68 N4 O13'
_chemical_formula_weight 1005.14
_chemical_properties_physical Efflorescent
_space_group_IT_number 209
_symmetry_cell_setting cubic
_symmetry_Int_Tables_number 209
_symmetry_space_group_name_Hall 'F 4 2 3'
_symmetry_space_group_name_H-M 'F 4 3 2'
_atom_sites_solution_hydrogens geom
_audit_creation_date 2015-06-12T08:07:09-00:00
_audit_creation_method 'WinGX routine CIF_UPDATE'
_audit_update_record
;
2015-06-12 deposited with the CCDC.
2015-08-03 downloaded from the CCDC.
;
_cell_angle_alpha 90
_cell_angle_beta 90
_cell_angle_gamma 90
_cell_formula_units_Z 24
_cell_length_a 36.2659(2)
_cell_length_b 36.2659(2)
_cell_length_c 36.2659(2)
_cell_measurement_reflns_used 22874
_cell_measurement_temperature 150(2)
_cell_measurement_theta_max 67.1515
_cell_measurement_theta_min 3.4389
_cell_volume 47697.5(5)
_computing_cell_refinement
;
        CrysAlis RED, Oxford Diffraction Ltd.,
        Version 1.171.32.15 (release 10-01-2008 CrysAlis171 .NET)
        (compiled Jan 10 2008,16:37:18)
;
_computing_data_collection
;
        CrysAlis CCD, Oxford Diffraction Ltd.,
        Version 1.171.32.15 (release 10-01-2008 CrysAlis171 .NET)
        (compiled Jan 10 2008,16:37:18)
;
_computing_data_reduction
;
        CrysAlis RED, Oxford Diffraction Ltd.,
        Version 1.171.32.15 (release 10-01-2008 CrysAlis171 .NET)
        (compiled Jan 10 2008,16:37:18)
;
_computing_molecular_graphics 'Diamond (Brandenburg, K., (1999)'
_computing_publication_material 'WinGX Farrugia, L. J. (1999)'
_computing_structure_refinement 'SHELXL-2014/7 (Sheldrick, 2008)'
_computing_structure_solution 'SIR92 (Altomare et al., 1994)'
_diffrn_ambient_temperature 150(2)
_diffrn_detector_area_resol_mean 10.4738
_diffrn_measured_fraction_theta_full 0.998
_diffrn_measured_fraction_theta_max 0.998
_diffrn_measurement_device_type
;
 Oxford Diffraction Gemini diffractometer
;
_diffrn_measurement_method '\w scans'
_diffrn_orient_matrix_UB_11 0.0325850736
_diffrn_orient_matrix_UB_12 0.0181666536
_diffrn_orient_matrix_UB_13 -0.0205828603
_diffrn_orient_matrix_UB_21 -0.0220258864
_diffrn_orient_matrix_UB_22 0.0361848342
_diffrn_orient_matrix_UB_23 -0.0026870676
_diffrn_orient_matrix_UB_31 0.0164277526
_diffrn_orient_matrix_UB_32 0.0128559698
_diffrn_orient_matrix_UB_33 0.0369859983
_diffrn_radiation_monochromator mirror
_diffrn_radiation_type CuK\a
_diffrn_radiation_wavelength 1.54178
_diffrn_reflns_av_R_equivalents 0.058
_diffrn_reflns_av_unetI/netI 0.1585
_diffrn_reflns_laue_measured_fraction_full 0.998
_diffrn_reflns_laue_measured_fraction_max 0.998
_diffrn_reflns_limit_h_max 42
_diffrn_reflns_limit_h_min -43
_diffrn_reflns_limit_k_max 43
_diffrn_reflns_limit_k_min -43
_diffrn_reflns_limit_l_max 43
_diffrn_reflns_limit_l_min -43
_diffrn_reflns_number 144382
_diffrn_reflns_point_group_measured_fraction_full 0.999
_diffrn_reflns_point_group_measured_fraction_max 0.999
_diffrn_reflns_theta_full 67.28
_diffrn_reflns_theta_max 67.28
_diffrn_reflns_theta_min 3.447
_exptl_absorpt_coefficient_mu 0.489
_exptl_absorpt_correction_T_max 1
_exptl_absorpt_correction_T_min 0.85908
_exptl_absorpt_correction_type multi-scan
_exptl_absorpt_process_details
;
        CrysAlis RED, Oxford Diffraction Ltd.
;
_exptl_crystal_colour colourless
_exptl_crystal_density_diffrn 0.84
_exptl_crystal_description block
_exptl_crystal_F_000 12864
_exptl_crystal_recrystallization_method 'Re-crystallisation from solvent: H2O/THF'
_exptl_crystal_size_max 0.58
_exptl_crystal_size_mid 0.33
_exptl_crystal_size_min 0.24
_refine_diff_density_max 0.418
_refine_diff_density_min -0.558
_refine_diff_density_rms 0.081
_refine_ls_abs_structure_details
;
 Flack x determined using 947 quotients [(I+)-(I-)]/[(I+)+(I-)]
 (Parsons, Flack and Wagner, Acta Cryst. B69 (2013) 249-259).
;
_refine_ls_abs_structure_Flack 0.05(8)
_refine_ls_extinction_method none
_refine_ls_goodness_of_fit_ref 1.323
_refine_ls_hydrogen_treatment constr
_refine_ls_matrix_type full
_refine_ls_number_parameters 175
_refine_ls_number_reflns 3613
_refine_ls_number_restraints 144
_refine_ls_restrained_S_all 1.37
_refine_ls_R_factor_all 0.1253
_refine_ls_R_factor_gt 0.1157
_refine_ls_shift/su_max 0
_refine_ls_shift/su_mean 0
_refine_ls_structure_factor_coef Fsqd
_refine_ls_weighting_details 'w=1/[\s^2^(Fo^2^)+(0.2000P)^2^] where P=(Fo^2^+2Fc^2^)/3'
_refine_ls_weighting_scheme calc
_refine_ls_wR_factor_gt 0.3037
_refine_ls_wR_factor_ref 0.3188
_reflns_number_gt 2883
_reflns_number_total 3613
_reflns_threshold_expression 'I > 2\s(I)'
_cod_data_source_file c5sc02196k2.cif
_cod_data_source_block mmcy04
_cod_depositor_comments 'Adding full bibliography for 1529321.cif.'
_cod_original_cell_volume 47697.5(8)
_cod_database_code 1529321

loop_
_symmetry_equiv_pos_as_xyz
'x, y, z'
'-x, -y, z'
'-x, y, -z'
'x, -y, -z'
'z, x, y'
'z, -x, -y'
'-z, -x, y'
'-z, x, -y'
'y, z, x'
'-y, z, -x'
'y, -z, -x'
'-y, -z, x'
'y, x, -z'
'-y, -x, -z'
'y, -x, z'
'-y, x, z'
'x, z, -y'
'-x, z, y'
'-x, -z, -y'
'x, -z, y'
'z, y, -x'
'z, -y, x'
'-z, y, x'
'-z, -y, -x'
'x, y+1/2, z+1/2'
'-x, -y+1/2, z+1/2'
'-x, y+1/2, -z+1/2'
'x, -y+1/2, -z+1/2'
'z, x+1/2, y+1/2'
'z, -x+1/2, -y+1/2'
'-z, -x+1/2, y+1/2'
'-z, x+1/2, -y+1/2'
'y, z+1/2, x+1/2'
'-y, z+1/2, -x+1/2'
'y, -z+1/2, -x+1/2'
'-y, -z+1/2, x+1/2'
'y, x+1/2, -z+1/2'
'-y, -x+1/2, -z+1/2'
'y, -x+1/2, z+1/2'
'-y, x+1/2, z+1/2'
'x, z+1/2, -y+1/2'
'-x, z+1/2, y+1/2'
'-x, -z+1/2, -y+1/2'
'x, -z+1/2, y+1/2'
'z, y+1/2, -x+1/2'
'z, -y+1/2, x+1/2'
'-z, y+1/2, x+1/2'
'-z, -y+1/2, -x+1/2'
'x+1/2, y, z+1/2'
'-x+1/2, -y, z+1/2'
'-x+1/2, y, -z+1/2'
'x+1/2, -y, -z+1/2'
'z+1/2, x, y+1/2'
'z+1/2, -x, -y+1/2'
'-z+1/2, -x, y+1/2'
'-z+1/2, x, -y+1/2'
'y+1/2, z, x+1/2'
'-y+1/2, z, -x+1/2'
'y+1/2, -z, -x+1/2'
'-y+1/2, -z, x+1/2'
'y+1/2, x, -z+1/2'
'-y+1/2, -x, -z+1/2'
'y+1/2, -x, z+1/2'
'-y+1/2, x, z+1/2'
'x+1/2, z, -y+1/2'
'-x+1/2, z, y+1/2'
'-x+1/2, -z, -y+1/2'
'x+1/2, -z, y+1/2'
'z+1/2, y, -x+1/2'
'z+1/2, -y, x+1/2'
'-z+1/2, y, x+1/2'
'-z+1/2, -y, -x+1/2'
'x+1/2, y+1/2, z'
'-x+1/2, -y+1/2, z'
'-x+1/2, y+1/2, -z'
'x+1/2, -y+1/2, -z'
'z+1/2, x+1/2, y'
'z+1/2, -x+1/2, -y'
'-z+1/2, -x+1/2, y'
'-z+1/2, x+1/2, -y'
'y+1/2, z+1/2, x'
'-y+1/2, z+1/2, -x'
'y+1/2, -z+1/2, -x'
'-y+1/2, -z+1/2, x'
'y+1/2, x+1/2, -z'
'-y+1/2, -x+1/2, -z'
'y+1/2, -x+1/2, z'
'-y+1/2, x+1/2, z'
'x+1/2, z+1/2, -y'
'-x+1/2, z+1/2, y'
'-x+1/2, -z+1/2, -y'
'x+1/2, -z+1/2, y'
'z+1/2, y+1/2, -x'
'z+1/2, -y+1/2, x'
'-z+1/2, y+1/2, x'
'-z+1/2, -y+1/2, -x'

loop_
_atom_site_label
_atom_site_type_symbol
_atom_site_fract_x
_atom_site_fract_y
_atom_site_fract_z
_atom_site_U_iso_or_equiv
_atom_site_adp_type
_atom_site_occupancy
_atom_site_calc_flag
_atom_site_disorder_assembly
_atom_site_disorder_group
C1 C 0.35830(11) 0.56940(10) 0.97982(11) 0.0736(10) Uani 1 d . .
O1 O 0.39037(7) 0.54991(7) 0.98372(7) 0.0705(8) Uani 1 d . .
H1 H 0.3968 0.55 1.006 0.106 Uiso 1 calc . .
C2 C 0.34303(12) 0.56998(10) 0.94500(11) 0.0794(11) Uani 1 d . .
C3 C 0.31040(14) 0.58981(14) 0.94009(17) 0.1028(15) Uani 1 d . .
H3 H 0.299 0.5903 0.9165 0.123 Uiso 1 calc . .
C4 C 0.29419(17) 0.60893(16) 0.9694(2) 0.1173(18) Uani 1 d . .
C41 C 0.2584(2) 0.6293(2) 0.9648(3) 0.148(3) Uani 1 d . .
H41A H 0.2425 0.6246 0.9865 0.177 Uiso 1 calc . .
H41B H 0.2454 0.6198 0.9428 0.177 Uiso 1 calc . .
N41 N 0.2640(2) 0.6709(2) 0.9606(3) 0.184(3) Uani 1 d . .
H41 H 0.2765 0.6796 0.9836 0.22 Uiso 1 calc . .
C42 C 0.2887(4) 0.6820(3) 0.9288(4) 0.204(4) Uani 1 d . .
H42 H 0.3021 0.6598 0.9194 0.245 Uiso 1 calc . .
C43 C 0.2586(5) 0.6945(4) 0.8992(5) 0.237(5) Uani 1 d . .
H43A H 0.2627 0.7203 0.8915 0.284 Uiso 1 calc . .
H43B H 0.2595 0.6784 0.8772 0.284 Uiso 1 calc . .
C44 C 0.2216(5) 0.6905(4) 0.9192(6) 0.258(7) Uani 1 d . .
H44A H 0.2051 0.7112 0.9124 0.309 Uiso 1 calc . .
H44B H 0.2095 0.6672 0.9117 0.309 Uiso 1 calc . .
C45 C 0.2279(4) 0.6905(5) 0.9586(6) 0.241(6) Uani 1 d . .
H45A H 0.2084 0.677 0.972 0.289 Uiso 1 calc . .
H45B H 0.2297 0.7159 0.9685 0.289 Uiso 1 calc . .
C46 C 0.3165(6) 0.7125(6) 0.9375(6) 0.263(7) Uani 1 d . .
O41 O 0.3386(5) 0.7157(5) 0.9121(5) 0.330(8) Uani 1 d . .
O42 O 0.3106(3) 0.7249(3) 0.9671(5) 0.249(5) Uani 1 d . .
C5 C 0.31110(14) 0.60844(14) 1.0033(2) 0.1048(15) Uani 1 d . .
H5 H 0.3007 0.6224 1.023 0.126 Uiso 1 calc . .
C6 C 0.34265(13) 0.58830(11) 1.00964(13) 0.0845(12) Uani 1 d . .
C0 C 0.35899(13) 0.54796(13) 0.91360(12) 0.0867(12) Uani 1 d . .
H0A H 0.386 0.5461 0.9168 0.104 Uiso 1 calc . .
H0B H 0.3542 0.561 0.8901 0.104 Uiso 1 calc . .
O01 O 0.2699(6) 0.5115(8) 1.0076(17) 0.182(12) Uiso 0.25 d A -1
C02 C 0.2404(7) 0.5338(7) 1.0172(8) 0.131(8) Uiso 0.25 d A -1
H02A H 0.2274 0.5428 0.9949 0.157 Uiso 0.25 calc A -1
H02B H 0.2489 0.5553 1.0317 0.157 Uiso 0.25 calc A -1
C03 C 0.2154(9) 0.5094(10) 1.0401(11) 0.175(14) Uiso 0.25 d A -1
H03A H 0.2238 0.5077 1.066 0.21 Uiso 0.25 calc A -1
H03B H 0.1895 0.518 1.0395 0.21 Uiso 0.25 calc A -1
C04 C 0.2203(13) 0.4731(11) 1.020(2) 0.35(6) Uiso 0.25 d A -1
H04A H 0.2054 0.4723 0.997 0.425 Uiso 0.25 calc A -1
H04B H 0.2139 0.4518 1.0357 0.425 Uiso 0.25 calc A -1
C05 C 0.2613(12) 0.4744(8) 1.0115(14) 0.174(15) Uiso 0.25 d A -1
H05A H 0.2756 0.4634 1.032 0.208 Uiso 0.25 calc A -1
H05B H 0.2668 0.4607 0.9886 0.208 Uiso 0.25 calc A -1

loop_
_atom_site_aniso_label
_atom_site_aniso_U_11
_atom_site_aniso_U_22
_atom_site_aniso_U_33
_atom_site_aniso_U_23
_atom_site_aniso_U_13
_atom_site_aniso_U_12
C1 0.074(2) 0.0616(18) 0.086(2) 0.0086(15) 0.0227(17) 0.0071(15)
O1 0.0743(15) 0.0656(13) 0.0716(14) 0.0031(10) 0.0146(11) 0.0065(11)
C2 0.089(2) 0.0676(19) 0.082(2) 0.0143(17) 0.0143(17) 0.0191(17)
C3 0.096(3) 0.097(3) 0.115(3) 0.019(2) 0.009(2) 0.035(2)
C4 0.098(3) 0.100(3) 0.153(5) -0.009(3) 0.019(3) 0.038(3)
C41 0.105(4) 0.146(5) 0.192(7) 0.002(5) 0.005(4) 0.053(4)
N41 0.169(6) 0.137(5) 0.245(8) -0.007(5) -0.005(5) 0.094(4)
C42 0.212(8) 0.123(5) 0.277(10) 0.044(6) 0.002(7) 0.086(5)
C43 0.244(11) 0.183(10) 0.284(12) 0.019(9) -0.037(9) 0.047(9)
C44 0.252(11) 0.181(10) 0.341(15) 0.007(11) -0.023(10) 0.110(9)
C45 0.208(9) 0.197(10) 0.318(14) -0.002(10) -0.015(9) 0.129(8)
C46 0.198(10) 0.224(12) 0.366(17) 0.093(11) -0.093(10) 0.069(9)
O41 0.259(13) 0.335(16) 0.395(17) 0.108(13) -0.048(11) 0.007(11)
O42 0.178(7) 0.200(8) 0.370(14) 0.083(8) -0.097(9) 0.054(5)
C5 0.094(3) 0.092(3) 0.128(4) -0.013(3) 0.033(3) 0.026(2)
C6 0.093(2) 0.0633(19) 0.098(3) -0.0020(17) 0.030(2) -0.0011(18)
C0 0.096(3) 0.092(3) 0.073(2) 0.0170(19) 0.0098(19) 0.026(2)

loop_
_atom_type_symbol
_atom_type_description
_atom_type_scat_dispersion_real
_atom_type_scat_dispersion_imag
_atom_type_scat_source
C C 0.0181 0.0091 'International Tables Vol C Tables 4.2.6.8 and 6.1.1.4'
H H 0 0 'International Tables Vol C Tables 4.2.6.8 and 6.1.1.4'
N N 0.0311 0.018 'International Tables Vol C Tables 4.2.6.8 and 6.1.1.4'
O O 0.0492 0.0322 'International Tables Vol C Tables 4.2.6.8 and 6.1.1.4'

loop_
_geom_angle_atom_site_label_1
_geom_angle_atom_site_label_2
_geom_angle_atom_site_label_3
_geom_angle
_geom_angle_site_symmetry_1
_geom_angle_site_symmetry_3
O1 C1 C2 116.3(3) . .
O1 C1 C6 121.2(4) . .
C2 C1 C6 122.5(4) . .
C1 O1 H1 109.5 . .
C1 C2 C3 117.7(4) . .
C1 C2 C0 122.0(4) . .
C3 C2 C0 120.2(4) . .
C4 C3 C2 120.9(6) . .
C4 C3 H3 119.5 . .
C2 C3 H3 119.5 . .
C5 C4 C3 119.1(5) . .
C5 C4 C41 119.4(6) . .
C3 C4 C41 121.4(7) . .
C4 C41 N41 112.4(7) . .
C4 C41 H41A 109.1 . .
N41 C41 H41A 109.1 . .
C4 C41 H41B 109.1 . .
N41 C41 H41B 109.1 . .
H41A C41 H41B 107.9 . .
C45 N41 C42 110.9(11) . .
C45 N41 C41 111.0(11) . .
C42 N41 C41 114.7(7) . .
C45 N41 H41 106.6 . .
C42 N41 H41 106.6 . .
C41 N41 H41 106.6 . .
N41 C42 C46 115.0(14) . .
N41 C42 C43 100.5(11) . .
C46 C42 C43 112.7(11) . .
N41 C42 H42 109.4 . .
C46 C42 H42 109.4 . .
C43 C42 H42 109.4 . .
C44 C43 C42 104.9(14) . .
C44 C43 H43A 110.8 . .
C42 C43 H43A 110.8 . .
C44 C43 H43B 110.8 . .
C42 C43 H43B 110.8 . .
H43A C43 H43B 108.8 . .
C45 C44 C43 109.1(17) . .
C45 C44 H44A 109.9 . .
C43 C44 H44A 109.9 . .
C45 C44 H44B 109.9 . .
C43 C44 H44B 109.9 . .
H44A C44 H44B 108.3 . .
C44 C45 N41 100.7(14) . .
C44 C45 H45A 111.6 . .
N41 C45 H45A 111.6 . .
C44 C45 H45B 111.6 . .
N41 C45 H45B 111.6 . .
H45A C45 H45B 109.4 . .
O42 C46 O41 140(3) . .
O42 C46 C42 110(2) . .
O41 C46 C42 110(2) . .
C4 C5 C6 121.8(5) . .
C4 C5 H5 119.1 . .
C6 C5 H5 119.1 . .
C5 C6 C1 117.9(5) . .
C5 C6 C0 120.2(4) . 44_565
C1 C6 C0 121.9(4) . 44_565
C2 C0 C6 111.8(3) . 41_546
C2 C0 H0A 109.3 . .
C6 C0 H0A 109.3 41_546 .
C2 C0 H0B 109.3 . .
C6 C0 H0B 109.3 41_546 .
H0A C0 H0B 107.9 . .
C05 O01 C02 111.6(15) . .
O01 C02 C03 104.9(18) . .
O01 C02 H02A 110.8 . .
C03 C02 H02A 110.8 . .
O01 C02 H02B 110.8 . .
C03 C02 H02B 110.8 . .
H02A C02 H02B 108.8 . .
C04 C03 C02 99.9(19) . .
C04 C03 H03A 111.8 . .
C02 C03 H03A 111.8 . .
C04 C03 H03B 111.8 . .
C02 C03 H03B 111.8 . .
H03A C03 H03B 109.5 . .
C03 C04 C05 101(2) . .
C03 C04 H04A 111.6 . .
C05 C04 H04A 111.6 . .
C03 C04 H04B 111.6 . .
C05 C04 H04B 111.6 . .
H04A C04 H04B 109.4 . .
O01 C05 C04 105.7(17) . .
O01 C05 H05A 110.6 . .
C04 C05 H05A 110.6 . .
O01 C05 H05B 110.6 . .
C04 C05 H05B 110.6 . .
H05A C05 H05B 108.7 . .

loop_
_geom_bond_atom_site_label_1
_geom_bond_atom_site_label_2
_geom_bond_distance
_geom_bond_site_symmetry_2
C1 O1 1.368(5) .
C1 C2 1.379(6) .
C1 C6 1.401(6) .
O1 H1 0.84 .
C2 C3 1.396(6) .
C2 C0 1.506(6) .
C3 C4 1.400(9) .
C3 H3 0.95 .
C4 C5 1.374(10) .
C4 C41 1.504(8) .
C41 N41 1.529(13) .
C41 H41A 0.99 .
C41 H41B 0.99 .
N41 C45 1.493(12) .
N41 C42 1.515(16) .
N41 H41 1 .
C42 C46 1.53(3) .
C42 C43 1.60(2) .
C42 H42 1 .
C43 C44 1.53(2) .
C43 H43A 0.99 .
C43 H43B 0.99 .
C44 C45 1.45(2) .
C44 H44A 0.99 .
C44 H44B 0.99 .
C45 H45A 0.99 .
C45 H45B 0.99 .
C46 O42 1.183(19) .
C46 O41 1.228(19) .
C5 C6 1.377(7) .
C5 H5 0.95 .
C6 C0 1.512(7) 44_565
C0 C6 1.512(7) 41_546
C0 H0A 0.99 .
C0 H0B 0.99 .
O01 C05 1.39(2) .
O01 C02 1.39(2) .
C02 C03 1.52(2) .
C02 H02A 0.99 .
C02 H02B 0.99 .
C03 C04 1.52(3) .
C03 H03A 0.99 .
C03 H03B 0.99 .
C04 C05 1.52(2) .
C04 H04A 0.99 .
C04 H04B 0.99 .
C05 H05A 0.99 .
C05 H05B 0.99 .

loop_
_geom_hbond_atom_site_label_D
_geom_hbond_atom_site_label_H
_geom_hbond_atom_site_label_A
_geom_hbond_distance_DH
_geom_hbond_distance_HA
_geom_hbond_distance_DA
_geom_hbond_angle_DHA
_geom_hbond_site_symmetry_A
O1 H1 O1 0.84 2.02 2.693(4) 136.4 44_565
O1 H1 O1 0.84 2.02 2.693(4) 136.4 44_565
N41 H41 O42 1.00 1.82 2.735(18) 150.2 14_667
C45 H45B O42 0.99 2.6 3.383(15) 136.4 74_565

loop_
_platon_squeeze_void_nr
_platon_squeeze_void_average_x
_platon_squeeze_void_average_y
_platon_squeeze_void_average_z
_platon_squeeze_void_volume
_platon_squeeze_void_count_electrons
1 0.000 0.000 0.000 125.2 113.4
2 0.428 -0.005 -0.004 16483.0 3981.0
3 0.500 0.000 0.500 125.3 113.4
4 0.500 0.500 0.000 125.3 113.4
5 0.000 0.500 0.500 125.3 113.4
